data_2219322
loop_
_publ_author_name
'Chen, Zheng-Ping'
'Wang, Song-Pei'
'Li, Xiao-Min'
'Tang, Jie'
'Lin, Jian-Guo'

_publ_section_title
;
 (2<i>S</i>,3<i>S</i>)-3-(4-Chlorophenyl)-8-methyltropane-2-carboxylic
 acid
;
_journal_coeditor_code FJ2136
_journal_issue 9
_journal_name_full 'Acta Crystallographica Section E'
_journal_page_first o1732
_journal_paper_doi 10.1107/S1600536808025002
_journal_volume 64
_journal_year 2008
_chemical_formula_iupac 'C15 H18 Cl N O2'
_chemical_formula_moiety 'C15 H18 Cl N O2'
_chemical_formula_sum 'C15 H18 Cl N O2'
_chemical_formula_weight 279.75
_chemical_name_systematic
;
(2<i>S</i>,3<i>S</i>)3-(4-Chlorophenyl)-8-methyltropane-2-carboxylic acid
;
_space_group_IT_number 4
_symmetry_cell_setting monoclinic
_symmetry_space_group_name_Hall 'P 2yb'
_symmetry_space_group_name_H-M 'P 1 21 1'
_atom_sites_solution_hydrogens geom
_atom_sites_solution_primary direct
_atom_sites_solution_secondary difmap
_audit_creation_method SHELXL-97
_cell_angle_alpha 90.00
_cell_angle_beta 100.692(10)
_cell_angle_gamma 90.00
_cell_formula_units_Z 2
_cell_length_a 8.219(6)
_cell_length_b 6.501(4)
_cell_length_c 12.731(8)
_cell_measurement_reflns_used 742
_cell_measurement_temperature 293(2)
_cell_measurement_theta_max 26.758
_cell_measurement_theta_min 3.246
_cell_volume 668.4(8)
_computing_cell_refinement 'SAINT (Bruker, 2001)'
_computing_data_collection 'SMART (Bruker, 2001)'
_computing_data_reduction 'SAINT (Bruker, 2001)'
_computing_molecular_graphics 'SHELXTL (Sheldrick, 2008)'
_computing_publication_material 'SHELXTL (Sheldrick, 2008)'
_computing_structure_refinement 'SHELXTL (Sheldrick, 2008)'
_computing_structure_solution 'SHELXTL (Sheldrick, 2008)'
_diffrn_ambient_temperature 293(2)
_diffrn_measured_fraction_theta_full 0.987
_diffrn_measured_fraction_theta_max 0.987
_diffrn_measurement_device_type 'Bruker SMART APEX CCD'
_diffrn_measurement_method '\f and \w'
_diffrn_radiation_monochromator graphite
_diffrn_radiation_source 'fine-focus sealed tube'
_diffrn_radiation_type MoK\a
_diffrn_radiation_wavelength 0.71073
_diffrn_reflns_av_R_equivalents 0.0418
_diffrn_reflns_av_sigmaI/netI 0.0529
_diffrn_reflns_limit_h_max 10
_diffrn_reflns_limit_h_min -8
_diffrn_reflns_limit_k_max 8
_diffrn_reflns_limit_k_min -8
_diffrn_reflns_limit_l_max 13
_diffrn_reflns_limit_l_min -16
_diffrn_reflns_number 3374
_diffrn_reflns_theta_full 27.15
_diffrn_reflns_theta_max 27.15
_diffrn_reflns_theta_min 1.63
_exptl_absorpt_coefficient_mu 0.283
_exptl_absorpt_correction_T_max 0.9764
_exptl_absorpt_correction_T_min 0.9555
_exptl_absorpt_correction_type multi-scan
_exptl_absorpt_process_details '(SADABS; Bruker, 2001)'
_exptl_crystal_colour white
_exptl_crystal_density_diffrn 1.390
_exptl_crystal_density_method 'not measured'
_exptl_crystal_description block
_exptl_crystal_F_000 296
_exptl_crystal_size_max 0.20
_exptl_crystal_size_mid 0.10
_exptl_crystal_size_min 0.10
_refine_diff_density_max 0.246
_refine_diff_density_min -0.212
_refine_ls_abs_structure_details 'Flack (1983), 1135 Friedel pairs'
_refine_ls_abs_structure_Flack -0.15(9)
_refine_ls_extinction_method none
_refine_ls_goodness_of_fit_ref 0.990
_refine_ls_hydrogen_treatment mixed
_refine_ls_matrix_type full
_refine_ls_number_parameters 177
_refine_ls_number_reflns 2760
_refine_ls_number_restraints 2
_refine_ls_restrained_S_all 0.990
_refine_ls_R_factor_all 0.0627
_refine_ls_R_factor_gt 0.0519
_refine_ls_shift/su_max 0.000
_refine_ls_shift/su_mean 0.000
_refine_ls_structure_factor_coef Fsqd
_refine_ls_weighting_details 'calc w=1/[\s^2^(Fo^2^)+(0.0695P)^2^] where P=(Fo^2^+2Fc^2^)/3'
_refine_ls_weighting_scheme calc
_refine_ls_wR_factor_gt 0.1183
_refine_ls_wR_factor_ref 0.1247
_reflns_number_gt 2264
_reflns_number_total 2760
_reflns_threshold_expression I>2\s(I)
_cod_data_source_file fj2136.cif
_cod_data_source_block I
_cod_depositor_comments
;
The following automatic conversions were performed:
'_symmetry_cell_setting' value 'Monoclinic' changed to 'monoclinic'
according to '/home/saulius/struct/CIF-dictionaries/cif_core.dic'
dictionary named 'cif_core.dic' version 2.4.1 from 2010-06-29.

Automatic conversion script
Id: cif_fix_enum 1527 2010-12-29 10:47:43Z saulius 

The following automatic conversions were performed:

'_symmetry_cell_setting' value 'Monoclinic' changed to 'monoclinic'
according to /home/saulius/struct/CIF-dictionaries/cif_core.dic
dictionary named 'cif_core.dic' version 2.4.1 from 2010-06-29.

Automatic conversion script
Id: cif_fix_values 1715 2011-07-08 13:25:40Z adriana 
;
_cod_original_sg_symbol_H-M 'P 21'
_cod_database_code 2219322
_cod_database_fobs_code 2219322

loop_
_symmetry_equiv_pos_as_xyz
'x, y, z'
'-x, y+1/2, -z'

loop_
_atom_site_type_symbol
_atom_site_label
_atom_site_fract_x
_atom_site_fract_y
_atom_site_fract_z
_atom_site_U_iso_or_equiv
_atom_site_adp_type
_atom_site_calc_flag
_atom_site_refinement_flags
_atom_site_occupancy
Cl Cl1 0.58072(10) 0.59422(16) 0.46455(6) 0.0650(3) Uani d . 1
O O1 0.9356(2) 1.0348(4) 0.03436(15) 0.0508(6) Uani d . 1
O O2 0.7924(2) 1.2275(4) 0.12844(18) 0.0614(6) Uani d . 1
C C1 0.9057(3) 0.6847(5) 0.2742(2) 0.0414(7) Uani d . 1
H H2 0.9376 0.6170 0.2169 0.050 Uiso calc R 1
C C2 0.7841(3) 0.6008(5) 0.3216(2) 0.0439(7) Uani d . 1
H H3 0.7354 0.4763 0.2972 0.053 Uiso calc R 1
C C3 0.7350(3) 0.7004(5) 0.4043(2) 0.0433(7) Uani d . 1
C C4 0.8053(4) 0.8847(5) 0.4423(2) 0.0464(7) Uani d . 1
H H4 0.7703 0.9523 0.4985 0.056 Uiso calc R 1
C C5 0.9290(3) 0.9666(5) 0.3950(2) 0.0432(7) Uani d . 1
H H5 0.9779 1.0902 0.4206 0.052 Uiso calc R 1
C C6 0.9824(3) 0.8694(4) 0.3104(2) 0.0335(6) Uani d . 1
C C7 1.1233(3) 0.9616(4) 0.2641(2) 0.0350(6) Uani d . 1
H H7 1.2084 0.9996 0.3256 0.042 Uiso calc R 1
C C8 1.0761(3) 1.1622(4) 0.2018(2) 0.0333(6) Uani d . 1
H H8 1.0536 1.2665 0.2528 0.040 Uiso calc R 1
C C9 1.2231(3) 1.2388(5) 0.1525(2) 0.0361(6) Uani d . 1
H H9 1.1976 1.3707 0.1159 0.043 Uiso calc R 1
N N10 1.2558(3) 1.0745(4) 0.07558(17) 0.0362(5) Uani d D 1
H H10X 1.157(2) 1.032(5) 0.045(2) 0.039(8) Uiso d D 1
C C11 1.3402(4) 0.9115(5) 0.1503(2) 0.0463(8) Uani d . 1
H H11 1.3969 0.8117 0.1121 0.056 Uiso calc R 1
C C12 1.2061(4) 0.8080(4) 0.1992(2) 0.0413(7) Uani d . 1
H H12A 1.2545 0.6967 0.2454 0.050 Uiso calc R 1
H H12B 1.1233 0.7497 0.1428 0.050 Uiso calc R 1
C C13 1.3871(3) 1.2488(5) 0.2315(3) 0.0478(8) Uani d . 1
H H13A 1.3688 1.2814 0.3027 0.057 Uiso calc R 1
H H13B 1.4592 1.3524 0.2099 0.057 Uiso calc R 1
C C14 1.4630(3) 1.0344(6) 0.2289(2) 0.0532(8) Uani d . 1
H H14A 1.5688 1.0420 0.2057 0.064 Uiso calc R 1
H H14B 1.4797 0.9717 0.2992 0.064 Uiso calc R 1
C C15 0.9197(3) 1.1414(4) 0.1143(2) 0.0377(6) Uani d . 1
C C16 1.3556(4) 1.1475(5) -0.0028(2) 0.0484(8) Uani d . 1
H H16A 1.3583 1.0429 -0.0557 0.073 Uiso calc R 1
H H16B 1.4664 1.1766 0.0334 0.073 Uiso calc R 1
H H16C 1.3068 1.2702 -0.0369 0.073 Uiso calc R 1

loop_
_atom_site_aniso_label
_atom_site_aniso_U_11
_atom_site_aniso_U_22
_atom_site_aniso_U_33
_atom_site_aniso_U_12
_atom_site_aniso_U_13
_atom_site_aniso_U_23
Cl1 0.0584(5) 0.0864(7) 0.0526(4) -0.0214(5) 0.0165(4) 0.0042(5)
O1 0.0448(12) 0.0607(15) 0.0420(11) -0.0054(10) -0.0048(9) -0.0107(10)
O2 0.0358(11) 0.0697(15) 0.0758(16) 0.0112(11) 0.0029(11) -0.0032(13)
C1 0.0427(15) 0.0443(18) 0.0368(14) -0.0029(13) 0.0060(12) -0.0063(12)
C2 0.0450(15) 0.0397(16) 0.0451(15) -0.0061(14) 0.0033(12) -0.0024(14)
C3 0.0341(14) 0.059(2) 0.0348(14) -0.0067(13) 0.0003(12) 0.0086(14)
C4 0.0455(17) 0.060(2) 0.0342(15) -0.0006(15) 0.0076(12) -0.0077(14)
C5 0.0429(16) 0.0426(17) 0.0424(15) -0.0034(13) 0.0036(12) -0.0102(14)
C6 0.0327(14) 0.0343(15) 0.0311(13) 0.0039(11) -0.0008(11) 0.0017(11)
C7 0.0349(14) 0.0312(14) 0.0366(13) 0.0003(11) 0.0008(11) -0.0014(11)
C8 0.0336(13) 0.0300(14) 0.0352(13) -0.0006(10) 0.0035(11) -0.0050(11)
C9 0.0365(14) 0.0340(15) 0.0352(14) -0.0047(12) 0.0001(11) -0.0025(12)
N10 0.0327(11) 0.0390(13) 0.0359(11) -0.0026(10) 0.0041(9) -0.0007(10)
C11 0.0444(17) 0.0428(18) 0.0535(18) 0.0140(13) 0.0141(14) 0.0073(14)
C12 0.0468(17) 0.0317(15) 0.0478(17) 0.0072(12) 0.0152(14) 0.0047(12)
C13 0.0370(16) 0.059(2) 0.0447(17) -0.0138(15) 0.0005(13) -0.0033(15)
C14 0.0316(14) 0.074(2) 0.0516(18) 0.0067(15) 0.0024(13) 0.0168(16)
C15 0.0334(14) 0.0333(14) 0.0441(15) -0.0019(11) 0.0012(12) 0.0058(12)
C16 0.0463(16) 0.055(2) 0.0462(15) -0.0037(14) 0.0140(13) 0.0037(14)

loop_
_atom_type_symbol
_atom_type_description
_atom_type_scat_dispersion_real
_atom_type_scat_dispersion_imag
_atom_type_scat_source
C C 0.0033 0.0016 'International Tables Vol C Tables 4.2.6.8 and 6.1.1.4'
H H 0.0000 0.0000 'International Tables Vol C Tables 4.2.6.8 and 6.1.1.4'
N N 0.0061 0.0033 'International Tables Vol C Tables 4.2.6.8 and 6.1.1.4'
O O 0.0106 0.0060 'International Tables Vol C Tables 4.2.6.8 and 6.1.1.4'
Cl Cl 0.1484 0.1585 'International Tables Vol C Tables 4.2.6.8 and 6.1.1.4'

loop_
_geom_angle_atom_site_label_1
_geom_angle_atom_site_label_2
_geom_angle_atom_site_label_3
_geom_angle
C2 C1 C6 121.2(3)
C2 C1 H2 119.4
C6 C1 H2 119.4
C3 C2 C1 119.7(3)
C3 C2 H3 120.1
C1 C2 H3 120.1
C2 C3 C4 121.4(3)
C2 C3 Cl1 119.8(2)
C4 C3 Cl1 118.8(2)
C3 C4 C5 118.5(3)
C3 C4 H4 120.8
C5 C4 H4 120.8
C4 C5 C6 121.8(3)
C4 C5 H5 119.1
C6 C5 H5 119.1
C5 C6 C1 117.4(3)
C5 C6 C7 119.7(2)
C1 C6 C7 122.8(2)
C6 C7 C12 113.6(2)
C6 C7 C8 113.4(2)
C12 C7 C8 111.7(2)
C6 C7 H7 105.8
C12 C7 H7 105.8
C8 C7 H7 105.8
C7 C8 C15 113.2(2)
C7 C8 C9 109.9(2)
C15 C8 C9 110.2(2)
C7 C8 H8 107.8
C15 C8 H8 107.8
C9 C8 H8 107.8
N10 C9 C13 102.5(2)
N10 C9 C8 106.5(2)
C13 C9 C8 114.1(2)
N10 C9 H9 111.1
C13 C9 H9 111.1
C8 C9 H9 111.1
C16 N10 C11 113.8(2)
C16 N10 C9 113.5(2)
C11 N10 C9 101.8(2)
C16 N10 H10X 112.8(17)
C11 N10 H10X 110(2)
C9 N10 H10X 104.4(19)
N10 C11 C14 102.7(3)
N10 C11 C12 106.7(2)
C14 C11 C12 114.1(3)
N10 C11 H11 111.0
C14 C11 H11 111.0
C12 C11 H11 111.0
C11 C12 C7 111.1(2)
C11 C12 H12A 109.4
C7 C12 H12A 109.4
C11 C12 H12B 109.4
C7 C12 H12B 109.4
H12A C12 H12B 108.0
C9 C13 C14 105.1(3)
C9 C13 H13A 110.7
C14 C13 H13A 110.7
C9 C13 H13B 110.7
C14 C13 H13B 110.7
H13A C13 H13B 108.8
C11 C14 C13 105.7(2)
C11 C14 H14A 110.6
C13 C14 H14A 110.6
C11 C14 H14B 110.6
C13 C14 H14B 110.6
H14A C14 H14B 108.7
O2 C15 O1 126.1(3)
O2 C15 C8 118.2(3)
O1 C15 C8 115.7(2)
N10 C16 H16A 109.5
N10 C16 H16B 109.5
H16A C16 H16B 109.5
N10 C16 H16C 109.5
H16A C16 H16C 109.5
H16B C16 H16C 109.5

loop_
_geom_bond_atom_site_label_1
_geom_bond_atom_site_label_2
_geom_bond_distance
Cl1 C3 1.742(3)
O1 C15 1.258(3)
O2 C15 1.229(3)
C1 C2 1.373(4)
C1 C6 1.394(4)
C1 H2 0.9300
C2 C3 1.360(4)
C2 H3 0.9300
C3 C4 1.378(5)
C4 C5 1.380(4)
C4 H4 0.9300
C5 C6 1.388(4)
C5 H5 0.9300
C6 C7 1.517(4)
C7 C12 1.533(4)
C7 C8 1.538(4)
C7 H7 0.9800
C8 C15 1.542(4)
C8 C9 1.544(4)
C8 H8 0.9800
C9 N10 1.506(4)
C9 C13 1.526(4)
C9 H9 0.9800
N10 C16 1.482(3)
N10 C11 1.505(4)
N10 H10X 0.881(17)
C11 C14 1.511(5)
C11 C12 1.520(4)
C11 H11 0.9800
C12 H12A 0.9700
C12 H12B 0.9700
C13 C14 1.530(5)
C13 H13A 0.9700
C13 H13B 0.9700
C14 H14A 0.9700
C14 H14B 0.9700
C16 H16A 0.9599
C16 H16B 0.9599
C16 H16C 0.9599

loop_
_geom_hbond_atom_site_label_D
_geom_hbond_atom_site_label_H
_geom_hbond_atom_site_label_A
_geom_hbond_site_symmetry_A
_geom_hbond_distance_DH
_geom_hbond_distance_HA
_geom_hbond_distance_DA
_geom_hbond_angle_DHA
_geom_hbond_publ_flag
N10 H10X O1 1_555 0.881(17) 1.80(2) 2.599(3) 150(3) y
C9 H9 O1 2_755 0.98 2.28 3.148(4) 146 y
C16 H16A O2 2_745 0.96 2.48 3.282(4) 141 y
C14 H14A O2 1_655 0.97 2.54 3.439(4) 154 y

loop_
_geom_torsion_atom_site_label_1
_geom_torsion_atom_site_label_2
_geom_torsion_atom_site_label_3
_geom_torsion_atom_site_label_4
_geom_torsion
C6 C1 C2 C3 1.0(4)
C1 C2 C3 C4 -0.2(4)
C1 C2 C3 Cl1 -180.0(2)
C2 C3 C4 C5 -0.6(4)
Cl1 C3 C4 C5 179.2(2)
C3 C4 C5 C6 0.6(5)
C4 C5 C6 C1 0.2(4)
C4 C5 C6 C7 -177.7(3)
C2 C1 C6 C5 -1.0(4)
C2 C1 C6 C7 176.8(3)
C5 C6 C7 C12 160.8(2)
C1 C6 C7 C12 -16.9(4)
C5 C6 C7 C8 -70.3(3)
C1 C6 C7 C8 112.0(3)
C6 C7 C8 C15 -53.2(3)
C12 C7 C8 C15 76.6(3)
C6 C7 C8 C9 -177.0(2)
C12 C7 C8 C9 -47.1(3)
C7 C8 C9 N10 62.1(2)
C15 C8 C9 N10 -63.3(3)
C7 C8 C9 C13 -50.1(3)
C15 C8 C9 C13 -175.6(2)
C13 C9 N10 C16 -77.9(3)
C8 C9 N10 C16 162.0(2)
C13 C9 N10 C11 44.8(3)
C8 C9 N10 C11 -75.3(2)
C16 N10 C11 C14 77.3(3)
C9 N10 C11 C14 -45.3(2)
C16 N10 C11 C12 -162.4(2)
C9 N10 C11 C12 75.1(3)
N10 C11 C12 C7 -62.0(3)
C14 C11 C12 C7 50.7(3)
C6 C7 C12 C11 177.2(2)
C8 C7 C12 C11 47.4(3)
N10 C9 C13 C14 -27.1(3)
C8 C9 C13 C14 87.5(3)
N10 C11 C14 C13 28.0(3)
C12 C11 C14 C13 -87.0(3)
C9 C13 C14 C11 -0.5(3)
C7 C8 C15 O2 109.1(3)
C9 C8 C15 O2 -127.3(3)
C7 C8 C15 O1 -70.6(3)
C9 C8 C15 O1 53.0(3)

loop_
_cod_related_entry_id
_cod_related_entry_database
_cod_related_entry_code
1 ChemSpider 8554343
